data_4086001
loop_
_publ_author_name
'Li, Ting'
'Fu, Chen'
'Liu, Zi'
'Guo, Shuiliang'
'Liu, Zicheng'
'Wen, Ting-Bin'

_publ_section_title
;
 Half-SandwichB-Oxy Boratabenzene Ruthenium Complexes: Synthesis,
 Characterization, and Reactivity of (\h6-C5H5BOR)RuCl(PPh3)2(R = Et, Me)
;
_journal_issue 13
_journal_name_full Organometallics
_journal_page_first 3292
_journal_paper_doi 10.1021/acs.organomet.5b00319
_journal_volume 34
_journal_year 2015
_chemical_formula_moiety 'C82 H70 B2 Cl2 O P4 Ru2, 0.5 (C6 H14), C H2 Cl2'
_chemical_formula_sum 'C86 H79 B2 Cl4 O P4 Ru2'
_chemical_formula_weight 1617.93
_chemical_name_systematic
; 
 ? 
;
_space_group_IT_number 2
_symmetry_cell_setting triclinic
_symmetry_space_group_name_Hall '-P 1'
_symmetry_space_group_name_H-M 'P -1'
_atom_sites_solution_hydrogens geom
_atom_sites_solution_primary direct
_atom_sites_solution_secondary difmap
_audit_creation_method SHELXL-97
_cell_angle_alpha 99.318(2)
_cell_angle_beta 90.567(2)
_cell_angle_gamma 104.034(3)
_cell_formula_units_Z 2
_cell_length_a 10.1300(3)
_cell_length_b 13.9311(4)
_cell_length_c 30.1671(8)
_cell_measurement_reflns_used 22883
_cell_measurement_temperature 173(2)
_cell_measurement_theta_max 29.2943
_cell_measurement_theta_min 2.2157
_cell_volume 4070.3(2)
_computing_structure_refinement 'SHELXL-97 (Sheldrick, 1997)'
_computing_structure_solution 'SHELXS-97 (Sheldrick, 1990)'
_diffrn_ambient_temperature 173(2)
_diffrn_measured_fraction_theta_full 0.999
_diffrn_measured_fraction_theta_max 0.999
_diffrn_radiation_monochromator graphite
_diffrn_radiation_source 'fine-focus sealed tube'
_diffrn_radiation_type MoK\a
_diffrn_radiation_wavelength 0.71073
_diffrn_reflns_av_R_equivalents 0.0311
_diffrn_reflns_av_sigmaI/netI 0.0471
_diffrn_reflns_limit_h_max 12
_diffrn_reflns_limit_h_min -12
_diffrn_reflns_limit_k_max 17
_diffrn_reflns_limit_k_min -17
_diffrn_reflns_limit_l_max 37
_diffrn_reflns_limit_l_min -37
_diffrn_reflns_number 43752
_diffrn_reflns_theta_full 26.00
_diffrn_reflns_theta_max 26.00
_diffrn_reflns_theta_min 2.22
_exptl_absorpt_coefficient_mu 0.625
_exptl_absorpt_correction_T_max 1.00000
_exptl_absorpt_correction_T_min 0.95447
_exptl_absorpt_correction_type multi-scan
_exptl_absorpt_process_details 'ABSCOR (Higashi, 1995)'
_exptl_crystal_colour Yellow
_exptl_crystal_density_diffrn 1.320
_exptl_crystal_density_method 'not measured'
_exptl_crystal_description Plate
_exptl_crystal_F_000 1658
_exptl_crystal_size_max 0.30
_exptl_crystal_size_mid 0.15
_exptl_crystal_size_min 0.04
_refine_diff_density_max 1.602
_refine_diff_density_min -1.032
_refine_diff_density_rms 0.121
_refine_ls_extinction_method none
_refine_ls_goodness_of_fit_ref 1.062
_refine_ls_hydrogen_treatment constr
_refine_ls_matrix_type full
_refine_ls_number_parameters 911
_refine_ls_number_reflns 16024
_refine_ls_number_restraints 11
_refine_ls_restrained_S_all 1.065
_refine_ls_R_factor_all 0.0667
_refine_ls_R_factor_gt 0.0501
_refine_ls_shift/su_max 0.003
_refine_ls_shift/su_mean 0.000
_refine_ls_structure_factor_coef Fsqd
_refine_ls_weighting_details 'calc w=1/[\s^2^(Fo^2^)+(0.0788P)^2^+10.5841P] where P=(Fo^2^+2Fc^2^)/3'
_refine_ls_weighting_scheme calc
_refine_ls_wR_factor_gt 0.1451
_refine_ls_wR_factor_ref 0.1519
_reflns_number_gt 12829
_reflns_number_total 16024
_reflns_threshold_expression >2sigma(I)
_cod_data_source_file om5b00319_si_002.cif
_cod_data_source_block Coumpound_2
_cod_depositor_comments
;
The following automatic conversions were performed:

'_symmetry_cell_setting' value 'Triclinic' changed to 'triclinic'
according to
/usr/data/users/saulius/crontab/automatic-downloads/rss-feeds/ACS/lib/dictionaries/cif_core.dic
dictionary named 'cif_core.dic' version 2.4.2 from 2011-04-26.

'_refine_ls_hydrogen_treatment' value 'Constr' changed to 'constr'
according to
/usr/data/users/saulius/crontab/automatic-downloads/rss-feeds/ACS/lib/dictionaries/cif_core.dic
dictionary named 'cif_core.dic' version 2.4.2 from 2011-04-26.

Automatic conversion script
Id: cif_fix_values 3271 2015-04-21 07:52:19Z andrius 

 Adding full bibliography for 4085999--4086004.cif.
;
_cod_original_sg_symbol_H-M P-1
_cod_database_code 4086001

loop_
_symmetry_equiv_pos_as_xyz
'x, y, z'
'-x, -y, -z'

loop_
_atom_site_label
_atom_site_type_symbol
_atom_site_fract_x
_atom_site_fract_y
_atom_site_fract_z
_atom_site_U_iso_or_equiv
_atom_site_adp_type
_atom_site_occupancy
_atom_site_symmetry_multiplicity
_atom_site_calc_flag
_atom_site_refinement_flags
Ru1 Ru 0.06096(3) 0.31044(3) 0.172189(11) 0.01465(10) Uani 1 1 d .
O1 O 0.0319(3) 0.1288(2) 0.24779(10) 0.0202(7) Uani 1 1 d .
Ru2 Ru -0.19512(3) -0.06790(3) 0.300801(11) 0.01496(10) Uani 1 1 d .
P3 P -0.19381(11) -0.19909(8) 0.33995(4) 0.0163(2) Uani 1 1 d .
P4 P -0.09090(11) 0.06695(9) 0.35787(4) 0.0165(2) Uani 1 1 d .
C7 C -0.2976(5) -0.0810(4) 0.23355(15) 0.0254(11) Uani 1 1 d .
H7A H -0.3989 -0.0920 0.2316 0.030 Uiso 1 1 calc R
P2 P 0.14729(11) 0.17345(9) 0.14040(4) 0.0170(2) Uani 1 1 d .
C411 C 0.0907(4) 0.0751(3) 0.36959(15) 0.0201(9) Uani 1 1 d .
C211 C 0.2861(5) 0.1607(4) 0.17727(15) 0.0213(10) Uani 1 1 d .
C111 C -0.1532(5) 0.4237(3) 0.12170(15) 0.0217(10) Uani 1 1 d .
C421 C -0.1518(5) 0.0885(4) 0.41545(15) 0.0229(10) Uani 1 1 d .
C221 C 0.0398(5) 0.0452(3) 0.12885(15) 0.0212(10) Uani 1 1 d .
C231 C 0.2222(5) 0.1764(3) 0.08537(15) 0.0209(9) Uani 1 1 d .
C5 C 0.1388(5) 0.3099(3) 0.24509(14) 0.0199(9) Uani 1 1 d .
H5A H 0.2321 0.3005 0.2504 0.024 Uiso 1 1 calc R
C311 C -0.2972(4) -0.3147(3) 0.30507(15) 0.0200(9) Uani 1 1 d .
C331 C -0.2657(5) -0.2030(3) 0.39553(15) 0.0210(9) Uani 1 1 d .
C321 C -0.0340(5) -0.2340(4) 0.35080(15) 0.0218(10) Uani 1 1 d .
C416 C 0.1885(5) 0.1058(4) 0.33933(15) 0.0244(10) Uani 1 1 d .
H41A H 0.1631 0.1278 0.3130 0.029 Uiso 1 1 calc R
C131 C -0.2101(5) 0.2101(3) 0.09015(16) 0.0228(10) Uani 1 1 d .
C412 C 0.1308(5) 0.0416(4) 0.40763(16) 0.0268(11) Uani 1 1 d .
H41B H 0.0653 0.0196 0.4285 0.032 Uiso 1 1 calc R
C222 C -0.0976(5) 0.0234(3) 0.13664(14) 0.0211(10) Uani 1 1 d .
H22A H -0.1377 0.0761 0.1489 0.025 Uiso 1 1 calc R
C8 C -0.2433(5) -0.1652(4) 0.23364(15) 0.0278(11) Uani 1 1 d .
H8A H -0.3062 -0.2335 0.2310 0.033 Uiso 1 1 calc R
B1 B 0.0169(5) 0.2190(4) 0.23806(16) 0.0172(10) Uani 1 1 d .
C232 C 0.3571(5) 0.2251(4) 0.07960(17) 0.0295(11) Uani 1 1 d .
H23A H 0.4168 0.2566 0.1051 0.035 Uiso 1 1 calc R
C422 C -0.2760(5) 0.0350(4) 0.42755(17) 0.0289(11) Uani 1 1 d .
H42A H -0.3300 -0.0189 0.4066 0.035 Uiso 1 1 calc R
C213 C 0.4990(5) 0.2388(4) 0.21978(17) 0.0292(11) Uani 1 1 d .
H21A H 0.5741 0.2953 0.2279 0.035 Uiso 1 1 calc R
C4 C 0.1231(5) 0.4053(4) 0.24077(15) 0.0233(10) Uani 1 1 d .
H4A H 0.2061 0.4625 0.2439 0.028 Uiso 1 1 calc R
C212 C 0.3970(5) 0.2434(4) 0.18994(16) 0.0243(10) Uani 1 1 d .
H21B H 0.4022 0.3031 0.1780 0.029 Uiso 1 1 calc R
C413 C 0.2657(5) 0.0405(4) 0.41498(17) 0.0319(12) Uani 1 1 d .
H41C H 0.2919 0.0173 0.4408 0.038 Uiso 1 1 calc R
C223 C -0.1785(5) -0.0749(4) 0.12677(16) 0.0290(11) Uani 1 1 d .
H22B H -0.2729 -0.0889 0.1323 0.035 Uiso 1 1 calc R
C10 C -0.0141(5) -0.0541(3) 0.25534(15) 0.0209(9) Uani 1 1 d .
H10A H 0.0799 -0.0451 0.2686 0.025 Uiso 1 1 calc R
C236 C 0.1367(5) 0.1319(4) 0.04682(16) 0.0257(10) Uani 1 1 d .
H23B H 0.0444 0.0988 0.0499 0.031 Uiso 1 1 calc R
C332 C -0.1794(5) -0.1705(4) 0.43392(17) 0.0294(11) Uani 1 1 d .
H33A H -0.0843 -0.1469 0.4310 0.035 Uiso 1 1 calc R
C1 C -0.1081(4) 0.2378(3) 0.21486(14) 0.0180(9) Uani 1 1 d .
H1A H -0.1831 0.1798 0.2006 0.022 Uiso 1 1 calc R
C431 C -0.0979(5) 0.1906(3) 0.34534(14) 0.0205(9) Uani 1 1 d .
C132 C -0.2161(5) 0.1486(4) 0.04825(17) 0.0298(11) Uani 1 1 d .
H13A H -0.1478 0.1658 0.0275 0.036 Uiso 1 1 calc R
C436 C -0.2263(5) 0.2015(4) 0.33343(16) 0.0277(11) Uani 1 1 d .
H43A H -0.3021 0.1447 0.3289 0.033 Uiso 1 1 calc R
B2 B -0.0627(5) 0.0376(4) 0.24677(16) 0.0182(10) Uani 1 1 d .
C316 C -0.4318(5) -0.3186(4) 0.29244(17) 0.0261(10) Uani 1 1 d .
H31A H -0.4704 -0.2645 0.3040 0.031 Uiso 1 1 calc R
C3 C -0.0020(5) 0.4198(3) 0.22450(14) 0.0219(10) Uani 1 1 d .
H3A H -0.0060 0.4870 0.2178 0.026 Uiso 1 1 calc R
C322 C -0.0355(5) -0.3153(4) 0.37227(17) 0.0275(11) Uani 1 1 d .
H32A H -0.1193 -0.3522 0.3815 0.033 Uiso 1 1 calc R
C216 C 0.2791(5) 0.0754(4) 0.19614(15) 0.0244(10) Uani 1 1 d .
H21C H 0.2038 0.0189 0.1883 0.029 Uiso 1 1 calc R
C112 C -0.0690(5) 0.5188(4) 0.13752(16) 0.0266(10) Uani 1 1 d .
H11A H 0.0269 0.5278 0.1406 0.032 Uiso 1 1 calc R
C135 C -0.4165(5) 0.0943(4) 0.1075(2) 0.0366(13) Uani 1 1 d .
H13B H -0.4842 0.0754 0.1282 0.044 Uiso 1 1 calc R
C6 C -0.2175(5) 0.0182(4) 0.24353(15) 0.0222(10) Uani 1 1 d .
H6A H -0.2617 0.0756 0.2487 0.027 Uiso 1 1 calc R
C136 C -0.3126(5) 0.1816(4) 0.11933(17) 0.0265(11) Uani 1 1 d .
H13C H -0.3117 0.2225 0.1478 0.032 Uiso 1 1 calc R
C121 C 0.0005(5) 0.3495(4) 0.05478(15) 0.0260(11) Uani 1 1 d .
C113 C -0.1260(6) 0.6001(4) 0.14873(17) 0.0338(12) Uani 1 1 d .
H11D H -0.0686 0.6646 0.1597 0.041 Uiso 1 1 calc R
C235 C 0.1865(6) 0.1359(4) 0.00425(17) 0.0336(12) Uani 1 1 d .
H23C H 0.1280 0.1054 -0.0216 0.040 Uiso 1 1 calc R
C9 C -0.1036(5) -0.1509(4) 0.24609(15) 0.0253(10) Uani 1 1 d .
H9A H -0.0703 -0.2099 0.2519 0.030 Uiso 1 1 calc R
C315 C -0.5092(5) -0.3999(4) 0.26351(19) 0.0350(13) Uani 1 1 d .
H31B H -0.6011 -0.4020 0.2557 0.042 Uiso 1 1 calc R
C414 C 0.3614(5) 0.0725(5) 0.38528(18) 0.0378(14) Uani 1 1 d .
H41D H 0.4540 0.0726 0.3908 0.045 Uiso 1 1 calc R
C234 C 0.3177(6) 0.1831(5) -0.00061(18) 0.0385(13) Uani 1 1 d .
H23D H 0.3507 0.1856 -0.0299 0.046 Uiso 1 1 calc R
C226 C 0.0963(5) -0.0340(4) 0.10998(17) 0.0292(11) Uani 1 1 d .
H22C H 0.1902 -0.0207 0.1038 0.035 Uiso 1 1 calc R
C2 C -0.1132(5) 0.3363(3) 0.21149(14) 0.0198(9) Uani 1 1 d .
H2A H -0.1940 0.3463 0.1952 0.024 Uiso 1 1 calc R
C126 C 0.1385(6) 0.3669(4) 0.04687(17) 0.0333(12) Uani 1 1 d .
H12C H 0.2007 0.3626 0.0698 0.040 Uiso 1 1 calc R
C215 C 0.3814(5) 0.0721(4) 0.22648(17) 0.0315(12) Uani 1 1 d .
H21D H 0.3747 0.0136 0.2396 0.038 Uiso 1 1 calc R
C415 C 0.3228(5) 0.1045(5) 0.34743(17) 0.0341(12) Uani 1 1 d .
H41E H 0.3890 0.1259 0.3267 0.041 Uiso 1 1 calc R
C134 C -0.4207(6) 0.0358(4) 0.0661(2) 0.0434(15) Uani 1 1 d .
H13D H -0.4923 -0.0231 0.0578 0.052 Uiso 1 1 calc R
C116 C -0.2923(5) 0.4137(4) 0.11592(18) 0.0296(11) Uani 1 1 d .
H11E H -0.3501 0.3500 0.1038 0.035 Uiso 1 1 calc R
C224 C -0.1200(6) -0.1511(4) 0.10894(17) 0.0349(13) Uani 1 1 d .
H22D H -0.1745 -0.2181 0.1025 0.042 Uiso 1 1 calc R
C326 C 0.0892(5) -0.1796(4) 0.33833(17) 0.0273(11) Uani 1 1 d .
H32B H 0.0918 -0.1232 0.3241 0.033 Uiso 1 1 calc R
C214 C 0.4929(5) 0.1531(5) 0.23780(18) 0.0351(13) Uani 1 1 d .
H21E H 0.5642 0.1496 0.2577 0.042 Uiso 1 1 calc R
C115 C -0.3481(6) 0.4953(4) 0.1276(2) 0.0377(13) Uani 1 1 d .
H11F H -0.4438 0.4869 0.1243 0.045 Uiso 1 1 calc R
C133 C -0.3215(6) 0.0625(4) 0.0367(2) 0.0429(15) Uani 1 1 d .
H13E H -0.3246 0.0217 0.0081 0.051 Uiso 1 1 calc R
C433 C -0.0070(7) 0.3674(4) 0.34616(19) 0.0404(14) Uani 1 1 d .
H43B H 0.0688 0.4241 0.3499 0.048 Uiso 1 1 calc R
C233 C 0.4038(6) 0.2275(5) 0.03664(18) 0.0368(13) Uani 1 1 d .
H23E H 0.4959 0.2599 0.0329 0.044 Uiso 1 1 calc R
C336 C -0.4049(5) -0.2364(4) 0.40090(18) 0.0345(12) Uani 1 1 d .
H33B H -0.4658 -0.2589 0.3751 0.041 Uiso 1 1 calc R
C122 C -0.0900(6) 0.3568(4) 0.02056(17) 0.0360(13) Uani 1 1 d .
H12D H -0.1846 0.3463 0.0253 0.043 Uiso 1 1 calc R
C432 C 0.0117(6) 0.2747(4) 0.35214(17) 0.0299(11) Uani 1 1 d .
H43C H 0.0994 0.2687 0.3609 0.036 Uiso 1 1 calc R
C434 C -0.1336(7) 0.3782(4) 0.33489(18) 0.0403(14) Uani 1 1 d .
H43D H -0.1456 0.4423 0.3317 0.048 Uiso 1 1 calc R
C334 C -0.3691(7) -0.2061(5) 0.48111(19) 0.0465(16) Uani 1 1 d .
H33C H -0.4042 -0.2078 0.5101 0.056 Uiso 1 1 calc R
C426 C -0.0735(6) 0.1670(4) 0.44676(17) 0.0333(12) Uani 1 1 d .
H42B H 0.0117 0.2049 0.4389 0.040 Uiso 1 1 calc R
C333 C -0.2301(6) -0.1719(5) 0.47654(18) 0.0413(14) Uani 1 1 d .
H33D H -0.1697 -0.1496 0.5025 0.050 Uiso 1 1 calc R
C425 C -0.1203(7) 0.1898(5) 0.48955(18) 0.0430(15) Uani 1 1 d .
H42C H -0.0658 0.2426 0.5109 0.052 Uiso 1 1 calc R
C125 C 0.1871(7) 0.3903(5) 0.0061(2) 0.0444(15) Uani 1 1 d .
H12E H 0.2820 0.4021 0.0016 0.053 Uiso 1 1 calc R
C435 C -0.2436(6) 0.2951(4) 0.32820(18) 0.0380(13) Uani 1 1 d .
H43E H -0.3312 0.3021 0.3200 0.046 Uiso 1 1 calc R
C225 C 0.0157(6) -0.1317(4) 0.10036(17) 0.0346(13) Uani 1 1 d .
H22E H 0.0546 -0.1849 0.0878 0.041 Uiso 1 1 calc R
C124 C 0.0997(8) 0.3964(5) -0.02742(19) 0.0492(17) Uani 1 1 d .
H12F H 0.1333 0.4121 -0.0553 0.059 Uiso 1 1 calc R
C313 C -0.3212(6) -0.4753(4) 0.2574(2) 0.0459(15) Uani 1 1 d .
H31C H -0.2833 -0.5293 0.2452 0.055 Uiso 1 1 calc R
C323 C 0.0840(6) -0.3431(4) 0.38036(19) 0.0369(13) Uani 1 1 d .
H32C H 0.0818 -0.3993 0.3947 0.044 Uiso 1 1 calc R
C335 C -0.4556(6) -0.2374(5) 0.4434(2) 0.0450(15) Uani 1 1 d .
H33E H -0.5509 -0.2600 0.4464 0.054 Uiso 1 1 calc R
C424 C -0.2440(7) 0.1372(5) 0.50133(19) 0.0459(16) Uani 1 1 d .
H42D H -0.2755 0.1536 0.5305 0.055 Uiso 1 1 calc R
C423 C -0.3223(6) 0.0599(5) 0.47020(19) 0.0423(14) Uani 1 1 d .
H42E H -0.4085 0.0233 0.4780 0.051 Uiso 1 1 calc R
C314 C -0.4547(6) -0.4774(4) 0.2460(2) 0.0428(15) Uani 1 1 d .
H31D H -0.5085 -0.5331 0.2259 0.051 Uiso 1 1 calc R
C123 C -0.0403(8) 0.3793(5) -0.02029(18) 0.0494(17) Uani 1 1 d .
H12G H -0.1016 0.3832 -0.0436 0.059 Uiso 1 1 calc R
C114 C -0.2644(6) 0.5886(4) 0.14413(18) 0.0364(13) Uani 1 1 d .
H11G H -0.3023 0.6447 0.1523 0.044 Uiso 1 1 calc R
C325 C 0.2095(5) -0.2071(4) 0.3465(2) 0.0392(13) Uani 1 1 d .
H32D H 0.2938 -0.1699 0.3378 0.047 Uiso 1 1 calc R
Cl2 Cl -0.42241(11) -0.06407(9) 0.32536(4) 0.0258(3) Uani 1 1 d .
P1 P -0.06813(12) 0.31988(9) 0.10857(4) 0.0186(2) Uani 1 1 d .
Cl1 Cl 0.26338(12) 0.42772(9) 0.15179(4) 0.0273(3) Uani 1 1 d .
C324 C 0.2051(6) -0.2890(5) 0.3676(2) 0.0428(15) Uani 1 1 d .
H32E H 0.2869 -0.3079 0.3732 0.051 Uiso 1 1 calc R
C312 C -0.2428(5) -0.3936(4) 0.28698(17) 0.0293(11) Uani 1 1 d .
H31E H -0.1511 -0.3920 0.2948 0.035 Uiso 1 1 calc R
C11S C 0.806(6) 0.422(3) 0.4754(18) 0.310(4) Uiso 0.50 1 d PD
H11B H 0.8102 0.4352 0.5087 0.372 Uiso 0.50 1 calc PR
H11C H 0.8815 0.3927 0.4648 0.372 Uiso 0.50 1 calc PR
Cl1S Cl 0.8124(17) 0.5291(12) 0.4550(6) 0.310(4) Uiso 0.50 1 d PD
Cl2S Cl 0.6463(18) 0.3423(12) 0.4539(6) 0.310(4) Uiso 0.50 1 d PD
C12S C 0.4888(19) 0.478(3) 0.3849(14) 0.310(4) Uiso 0.50 1 d PD
H12A H 0.5417 0.5353 0.3717 0.372 Uiso 0.50 1 calc PR
H12B H 0.5472 0.4616 0.4076 0.372 Uiso 0.50 1 calc PR
Cl3S Cl 0.4231(18) 0.3781(13) 0.3451(6) 0.310(4) Uiso 0.50 1 d PD
Cl4S Cl 0.3358(19) 0.5028(13) 0.4081(6) 0.310(4) Uiso 0.50 1 d PD
C1S C 0.8093(11) 0.3083(9) -0.2268(5) 0.048(3) Uani 0.50 1 d PU
H1SA H 0.7997 0.3076 -0.2592 0.072 Uiso 0.50 1 calc PR
H1SB H 0.9004 0.3013 -0.2191 0.072 Uiso 0.50 1 calc PR
H1SC H 0.7966 0.3719 -0.2103 0.072 Uiso 0.50 1 calc PR
C2S C 0.720(2) 0.2354(13) -0.2159(7) 0.099(7) Uani 0.50 1 d P
H2SA H 0.7350 0.1753 -0.2355 0.119 Uiso 0.50 1 calc PR
H2SB H 0.6322 0.2444 -0.2274 0.119 Uiso 0.50 1 calc PR
C3S C 0.687(3) 0.2019(12) -0.1716(8) 0.128(11) Uani 0.50 1 d P
H3SA H 0.6129 0.1397 -0.1766 0.154 Uiso 0.50 1 calc PR
H3SB H 0.7686 0.1858 -0.1591 0.154 Uiso 0.50 1 calc PR
C4S C 0.649(4) 0.2726(19) -0.1408(13) 0.21(2) Uani 0.50 1 d P
H4SA H 0.7350 0.3227 -0.1299 0.255 Uiso 0.50 1 calc PR
H4SB H 0.5981 0.3066 -0.1588 0.255 Uiso 0.50 1 calc PR
C5S C 0.583(3) 0.263(3) -0.1066(15) 0.20(2) Uani 0.50 1 d P
H5SA H 0.6234 0.2197 -0.0902 0.245 Uiso 0.50 1 calc PR
H5SB H 0.4899 0.2233 -0.1172 0.245 Uiso 0.50 1 calc PR
C6S C 0.5658(17) 0.3571(13) -0.0694(7) 0.081(6) Uani 0.50 1 d P
H6SA H 0.5270 0.3324 -0.0426 0.122 Uiso 0.50 1 calc PR
H6SB H 0.5049 0.3918 -0.0821 0.122 Uiso 0.50 1 calc PR
H6SC H 0.6551 0.4038 -0.0613 0.122 Uiso 0.50 1 calc PR

loop_
_atom_site_aniso_label
_atom_site_aniso_U_11
_atom_site_aniso_U_22
_atom_site_aniso_U_33
_atom_site_aniso_U_23
_atom_site_aniso_U_13
_atom_site_aniso_U_12
Ru1 0.01587(18) 0.01357(18) 0.01397(17) 0.00193(13) -0.00016(13) 0.00291(13)
O1 0.0185(15) 0.0223(17) 0.0225(16) 0.0089(13) 0.0005(12) 0.0066(13)
Ru2 0.01471(18) 0.01520(18) 0.01523(18) 0.00261(13) 0.00056(13) 0.00421(13)
P3 0.0141(5) 0.0160(6) 0.0187(6) 0.0027(4) -0.0004(4) 0.0033(4)
P4 0.0169(5) 0.0172(6) 0.0159(5) 0.0023(4) 0.0001(4) 0.0057(4)
C7 0.021(2) 0.032(3) 0.018(2) 0.007(2) -0.0042(18) -0.003(2)
P2 0.0175(6) 0.0166(6) 0.0167(5) 0.0009(4) -0.0015(4) 0.0050(4)
C411 0.019(2) 0.021(2) 0.019(2) -0.0018(18) -0.0032(17) 0.0062(18)
C211 0.019(2) 0.026(3) 0.020(2) -0.0012(18) -0.0009(18) 0.0106(19)
C111 0.031(3) 0.020(2) 0.016(2) 0.0040(18) -0.0005(18) 0.010(2)
C421 0.028(2) 0.026(3) 0.020(2) 0.0047(19) 0.0036(19) 0.015(2)
C221 0.027(2) 0.019(2) 0.018(2) 0.0021(18) -0.0060(18) 0.0075(19)
C231 0.027(2) 0.021(2) 0.020(2) 0.0041(18) 0.0029(18) 0.0140(19)
C5 0.023(2) 0.025(2) 0.012(2) 0.0051(17) 0.0003(17) 0.0037(19)
C311 0.019(2) 0.017(2) 0.022(2) 0.0043(18) 0.0013(18) 0.0014(18)
C331 0.025(2) 0.020(2) 0.020(2) 0.0063(18) 0.0035(18) 0.0069(19)
C321 0.020(2) 0.021(2) 0.023(2) -0.0014(18) -0.0033(18) 0.0070(19)
C416 0.020(2) 0.034(3) 0.020(2) 0.004(2) 0.0005(18) 0.008(2)
C131 0.026(2) 0.017(2) 0.025(2) 0.0012(19) -0.0082(19) 0.0080(19)
C412 0.032(3) 0.027(3) 0.020(2) 0.0011(19) -0.002(2) 0.008(2)
C222 0.027(2) 0.021(2) 0.015(2) 0.0034(17) -0.0033(18) 0.0047(19)
C8 0.038(3) 0.022(3) 0.017(2) 0.0017(19) 0.002(2) -0.002(2)
B1 0.020(2) 0.020(3) 0.011(2) 0.0030(19) 0.0017(19) 0.005(2)
C232 0.025(3) 0.038(3) 0.026(3) 0.006(2) 0.000(2) 0.009(2)
C422 0.029(3) 0.034(3) 0.028(3) 0.007(2) 0.009(2) 0.014(2)
C213 0.019(2) 0.037(3) 0.028(3) -0.004(2) -0.002(2) 0.006(2)
C4 0.027(2) 0.024(2) 0.015(2) 0.0000(18) 0.0000(18) 0.000(2)
C212 0.022(2) 0.026(3) 0.024(2) -0.0004(19) 0.0001(19) 0.008(2)
C413 0.036(3) 0.038(3) 0.025(3) 0.004(2) -0.007(2) 0.018(2)
C223 0.034(3) 0.027(3) 0.020(2) 0.005(2) -0.001(2) -0.003(2)
C10 0.022(2) 0.022(2) 0.021(2) 0.0061(18) 0.0084(18) 0.0085(19)
C236 0.029(3) 0.025(3) 0.025(2) 0.003(2) -0.001(2) 0.011(2)
C332 0.028(3) 0.032(3) 0.027(3) 0.005(2) 0.003(2) 0.005(2)
C1 0.018(2) 0.022(2) 0.015(2) 0.0049(17) 0.0015(17) 0.0043(18)
C431 0.032(3) 0.015(2) 0.016(2) 0.0009(17) 0.0004(18) 0.0083(19)
C132 0.034(3) 0.025(3) 0.030(3) -0.002(2) -0.009(2) 0.011(2)
C436 0.035(3) 0.024(3) 0.025(2) 0.001(2) -0.005(2) 0.010(2)
B2 0.021(3) 0.021(3) 0.012(2) 0.0023(19) 0.0008(19) 0.005(2)
C316 0.027(3) 0.018(2) 0.032(3) 0.005(2) -0.002(2) 0.002(2)
C3 0.033(3) 0.017(2) 0.016(2) 0.0026(17) 0.0058(19) 0.0072(19)
C322 0.029(3) 0.021(3) 0.033(3) 0.007(2) -0.004(2) 0.007(2)
C216 0.024(2) 0.027(3) 0.022(2) 0.0025(19) -0.0003(19) 0.008(2)
C112 0.033(3) 0.021(2) 0.026(3) 0.006(2) -0.001(2) 0.007(2)
C135 0.025(3) 0.025(3) 0.058(4) 0.009(3) -0.012(2) 0.003(2)
C6 0.022(2) 0.027(3) 0.020(2) 0.0087(19) -0.0002(18) 0.0067(19)
C136 0.026(3) 0.023(3) 0.030(3) 0.006(2) -0.007(2) 0.006(2)
C121 0.043(3) 0.021(2) 0.016(2) 0.0029(18) 0.001(2) 0.013(2)
C113 0.055(4) 0.019(3) 0.028(3) 0.004(2) -0.004(2) 0.011(2)
C235 0.050(3) 0.032(3) 0.019(2) 0.000(2) -0.003(2) 0.014(3)
C9 0.040(3) 0.021(2) 0.019(2) 0.0042(18) 0.011(2) 0.013(2)
C315 0.026(3) 0.029(3) 0.045(3) 0.006(2) -0.013(2) -0.003(2)
C414 0.025(3) 0.055(4) 0.034(3) -0.005(3) -0.009(2) 0.020(3)
C234 0.053(4) 0.049(4) 0.021(3) 0.007(2) 0.011(2) 0.026(3)
C226 0.032(3) 0.024(3) 0.031(3) -0.001(2) -0.004(2) 0.010(2)
C2 0.020(2) 0.025(2) 0.017(2) 0.0065(18) 0.0043(17) 0.0088(19)
C126 0.048(3) 0.031(3) 0.027(3) 0.008(2) 0.009(2) 0.019(3)
C215 0.035(3) 0.036(3) 0.031(3) 0.011(2) 0.001(2) 0.019(2)
C415 0.023(3) 0.053(4) 0.027(3) 0.003(2) 0.005(2) 0.012(2)
C134 0.034(3) 0.026(3) 0.064(4) 0.000(3) -0.015(3) 0.002(2)
C116 0.029(3) 0.026(3) 0.036(3) 0.006(2) -0.001(2) 0.010(2)
C224 0.051(3) 0.018(3) 0.028(3) 0.002(2) -0.009(2) -0.006(2)
C326 0.021(2) 0.026(3) 0.034(3) 0.002(2) -0.001(2) 0.007(2)
C214 0.025(3) 0.053(4) 0.030(3) -0.002(2) -0.006(2) 0.021(3)
C115 0.034(3) 0.039(3) 0.047(3) 0.011(3) 0.006(3) 0.019(3)
C133 0.047(4) 0.032(3) 0.045(3) -0.012(3) -0.021(3) 0.014(3)
C433 0.053(4) 0.030(3) 0.039(3) 0.007(2) 0.010(3) 0.012(3)
C233 0.031(3) 0.050(4) 0.033(3) 0.011(3) 0.010(2) 0.013(3)
C336 0.027(3) 0.046(3) 0.027(3) 0.006(2) 0.002(2) 0.005(2)
C122 0.056(4) 0.032(3) 0.023(3) 0.005(2) -0.007(2) 0.014(3)
C432 0.037(3) 0.020(3) 0.031(3) 0.001(2) 0.005(2) 0.006(2)
C434 0.071(4) 0.020(3) 0.034(3) 0.006(2) 0.001(3) 0.019(3)
C334 0.055(4) 0.061(4) 0.025(3) 0.012(3) 0.015(3) 0.013(3)
C426 0.039(3) 0.035(3) 0.025(3) 0.000(2) 0.005(2) 0.011(2)
C333 0.045(3) 0.055(4) 0.022(3) 0.002(2) -0.003(2) 0.014(3)
C425 0.064(4) 0.043(3) 0.024(3) -0.005(2) 0.003(3) 0.023(3)
C125 0.067(4) 0.039(3) 0.037(3) 0.014(3) 0.022(3) 0.026(3)
C435 0.053(4) 0.032(3) 0.034(3) 0.000(2) -0.008(3) 0.023(3)
C225 0.051(4) 0.021(3) 0.029(3) -0.005(2) -0.009(2) 0.012(2)
C124 0.095(6) 0.036(3) 0.027(3) 0.011(2) 0.020(3) 0.030(3)
C313 0.048(4) 0.030(3) 0.054(4) -0.014(3) -0.004(3) 0.010(3)
C323 0.038(3) 0.035(3) 0.043(3) 0.010(2) -0.009(3) 0.019(3)
C335 0.034(3) 0.058(4) 0.042(3) 0.010(3) 0.016(3) 0.006(3)
C424 0.064(4) 0.057(4) 0.028(3) 0.009(3) 0.022(3) 0.035(3)
C423 0.048(4) 0.052(4) 0.036(3) 0.016(3) 0.022(3) 0.024(3)
C314 0.042(3) 0.030(3) 0.044(3) -0.012(3) -0.013(3) -0.002(3)
C123 0.096(6) 0.040(4) 0.021(3) 0.009(2) -0.009(3) 0.030(4)
C114 0.053(4) 0.033(3) 0.034(3) 0.010(2) 0.009(3) 0.027(3)
C325 0.022(3) 0.039(3) 0.056(4) 0.006(3) 0.002(2) 0.009(2)
Cl2 0.0171(5) 0.0292(6) 0.0323(6) 0.0040(5) 0.0032(4) 0.0084(5)
P1 0.0223(6) 0.0171(6) 0.0166(5) 0.0023(4) -0.0023(4) 0.0058(5)
Cl1 0.0242(6) 0.0250(6) 0.0303(6) 0.0070(5) 0.0059(5) -0.0004(5)
C324 0.032(3) 0.047(4) 0.052(4) -0.001(3) -0.014(3) 0.021(3)
C312 0.028(3) 0.024(3) 0.033(3) -0.001(2) -0.002(2) 0.005(2)
C1S 0.029(5) 0.035(6) 0.074(7) -0.025(5) -0.034(5) 0.022(5)
C2S 0.15(2) 0.042(10) 0.120(17) 0.016(10) -0.039(14) 0.055(12)
C3S 0.18(2) 0.021(8) 0.16(2) -0.013(10) -0.127(19) 0.004(11)
C4S 0.29(5) 0.055(16) 0.22(4) 0.02(2) -0.03(3) -0.09(2)
C5S 0.12(2) 0.15(3) 0.32(5) 0.10(3) 0.10(3) -0.05(2)
C6S 0.061(10) 0.058(11) 0.124(16) 0.053(11) -0.002(10) -0.011(8)

loop_
_atom_type_symbol
_atom_type_description
_atom_type_scat_dispersion_real
_atom_type_scat_dispersion_imag
_atom_type_scat_source
C C 0.0033 0.0016 'International Tables Vol C Tables 4.2.6.8 and 6.1.1.4'
H H 0.0000 0.0000 'International Tables Vol C Tables 4.2.6.8 and 6.1.1.4'
B B 0.0013 0.0007 'International Tables Vol C Tables 4.2.6.8 and 6.1.1.4'
O O 0.0106 0.0060 'International Tables Vol C Tables 4.2.6.8 and 6.1.1.4'
P P 0.1023 0.0942 'International Tables Vol C Tables 4.2.6.8 and 6.1.1.4'
Cl Cl 0.1484 0.1585 'International Tables Vol C Tables 4.2.6.8 and 6.1.1.4'
Ru Ru -1.2594 0.8363 'International Tables Vol C Tables 4.2.6.8 and 6.1.1.4'

loop_
_geom_angle_atom_site_label_1
_geom_angle_atom_site_label_2
_geom_angle_atom_site_label_3
_geom_angle
C2 Ru1 C3 37.12(17)
C2 Ru1 C4 66.53(17)
C3 Ru1 C4 37.08(17)
C2 Ru1 C1 36.41(16)
C3 Ru1 C1 66.42(16)
C4 Ru1 C1 78.38(16)
C2 Ru1 C5 78.27(16)
C3 Ru1 C5 65.75(17)
C4 Ru1 C5 35.53(17)
C1 Ru1 C5 67.19(15)
C2 Ru1 P1 86.49(12)
C3 Ru1 P1 101.53(13)
C4 Ru1 P1 135.91(13)
C1 Ru1 P1 100.59(11)
C5 Ru1 P1 164.75(12)
C2 Ru1 P2 138.05(12)
C3 Ru1 P2 159.13(12)
C4 Ru1 P2 125.73(13)
C1 Ru1 P2 102.47(12)
C5 Ru1 P2 93.88(12)
P1 Ru1 P2 97.83(4)
C2 Ru1 Cl1 131.20(12)
C3 Ru1 Cl1 96.29(13)
C4 Ru1 Cl1 81.50(12)
C1 Ru1 Cl1 159.83(11)
C5 Ru1 Cl1 96.85(12)
P1 Ru1 Cl1 92.80(4)
P2 Ru1 Cl1 90.44(4)
C2 Ru1 B1 64.98(16)
C3 Ru1 B1 76.53(16)
C4 Ru1 B1 64.12(17)
C1 Ru1 B1 36.94(15)
C5 Ru1 B1 36.40(16)
P1 Ru1 B1 135.35(12)
P2 Ru1 B1 84.26(12)
Cl1 Ru1 B1 131.85(12)
B1 O1 B2 130.9(4)
C9 Ru2 C8 37.35(19)
C9 Ru2 C7 67.00(19)
C8 Ru2 C7 36.95(19)
C9 Ru2 C10 36.64(17)
C8 Ru2 C10 66.39(18)
C7 Ru2 C10 78.50(17)
C9 Ru2 C6 79.40(18)
C8 Ru2 C6 66.28(18)
C7 Ru2 C6 36.14(17)
C10 Ru2 C6 67.51(17)
C9 Ru2 P3 86.50(13)
C8 Ru2 P3 95.19(13)
C7 Ru2 P3 126.42(13)
C10 Ru2 P3 107.42(12)
C6 Ru2 P3 161.41(12)
C9 Ru2 P4 129.95(14)
C8 Ru2 P4 160.82(13)
C7 Ru2 P4 134.77(14)
C10 Ru2 P4 96.39(12)
C6 Ru2 P4 100.12(12)
P3 Ru2 P4 98.22(4)
C9 Ru2 Cl2 137.68(14)
C8 Ru2 Cl2 101.31(14)
C7 Ru2 Cl2 81.63(13)
C10 Ru2 Cl2 158.77(12)
C6 Ru2 Cl2 91.93(12)
P3 Ru2 Cl2 90.38(4)
P4 Ru2 Cl2 92.28(4)
C9 Ru2 B2 64.62(17)
C8 Ru2 B2 75.54(17)
C7 Ru2 B2 63.65(16)
C10 Ru2 B2 36.48(16)
C6 Ru2 B2 36.25(16)
P3 Ru2 B2 143.62(12)
P4 Ru2 B2 85.56(11)
Cl2 Ru2 B2 125.76(12)
C331 P3 C321 99.5(2)
C331 P3 C311 103.2(2)
C321 P3 C311 102.3(2)
C331 P3 Ru2 121.82(15)
C321 P3 Ru2 120.59(16)
C311 P3 Ru2 106.68(15)
C431 P4 C411 105.7(2)
C431 P4 C421 95.1(2)
C411 P4 C421 101.5(2)
C431 P4 Ru2 113.67(15)
C411 P4 Ru2 113.36(14)
C421 P4 Ru2 124.71(16)
C6 C7 C8 122.7(4)
C6 C7 Ru2 74.5(3)
C8 C7 Ru2 71.3(3)
C221 P2 C231 98.1(2)
C221 P2 C211 102.1(2)
C231 P2 C211 103.8(2)
C221 P2 Ru1 121.81(16)
C231 P2 Ru1 118.04(15)
C211 P2 Ru1 110.34(15)
C416 C411 C412 118.6(4)
C416 C411 P4 121.4(3)
C412 C411 P4 119.8(4)
C216 C211 C212 118.6(4)
C216 C211 P2 122.4(4)
C212 C211 P2 118.7(4)
C116 C111 C112 118.8(4)
C116 C111 P1 124.7(4)
C112 C111 P1 116.5(4)
C422 C421 C426 118.9(4)
C422 C421 P4 122.7(4)
C426 C421 P4 118.3(4)
C222 C221 C226 118.2(4)
C222 C221 P2 122.1(4)
C226 C221 P2 119.6(4)
C232 C231 C236 118.3(4)
C232 C231 P2 123.7(4)
C236 C231 P2 117.9(4)
C4 C5 B1 120.8(4)
C4 C5 Ru1 69.5(2)
B1 C5 Ru1 78.5(3)
C312 C311 C316 118.3(4)
C312 C311 P3 122.5(4)
C316 C311 P3 118.8(3)
C332 C331 C336 118.1(4)
C332 C331 P3 119.4(4)
C336 C331 P3 122.5(4)
C326 C321 C322 119.0(4)
C326 C321 P3 121.0(4)
C322 C321 P3 120.0(4)
C415 C416 C411 120.2(5)
C136 C131 C132 117.6(5)
C136 C131 P1 120.0(4)
C132 C131 P1 122.3(4)
C413 C412 C411 120.2(5)
C221 C222 C223 121.2(5)
C7 C8 C9 119.7(4)
C7 C8 Ru2 71.7(3)
C9 C8 Ru2 70.5(3)
O1 B1 C5 119.5(4)
O1 B1 C1 126.9(4)
C5 B1 C1 113.2(4)
O1 B1 Ru1 135.9(3)
C5 B1 Ru1 65.1(2)
C1 B1 Ru1 63.4(2)
C233 C232 C231 120.0(5)
C421 C422 C423 120.4(5)
C214 C213 C212 120.7(5)
C5 C4 C3 122.0(4)
C5 C4 Ru1 75.0(3)
C3 C4 Ru1 69.9(2)
C213 C212 C211 120.5(5)
C414 C413 C412 120.6(5)
C224 C223 C222 119.3(5)
C9 C10 B2 120.1(4)
C9 C10 Ru2 68.3(2)
B2 C10 Ru2 80.9(3)
C235 C236 C231 120.4(5)
C331 C332 C333 121.1(5)
C2 C1 B1 120.0(4)
C2 C1 Ru1 68.5(2)
B1 C1 Ru1 79.6(3)
C432 C431 C436 119.1(4)
C432 C431 P4 124.2(4)
C436 C431 P4 116.3(4)
C133 C132 C131 120.4(5)
C435 C436 C431 120.2(5)
O1 B2 C6 127.2(4)
O1 B2 C10 119.5(4)
C6 B2 C10 112.9(4)
O1 B2 Ru2 139.6(3)
C6 B2 Ru2 62.9(2)
C10 B2 Ru2 62.7(2)
C315 C316 C311 120.8(5)
C2 C3 C4 119.6(4)
C2 C3 Ru1 70.8(2)
C4 C3 Ru1 73.0(3)
C323 C322 C321 120.7(5)
C211 C216 C215 120.4(5)
C113 C112 C111 119.7(5)
C134 C135 C136 120.0(6)
C7 C6 B2 119.6(4)
C7 C6 Ru2 69.4(3)
B2 C6 Ru2 80.9(3)
C131 C136 C135 121.3(5)
C126 C121 C122 118.6(5)
C126 C121 P1 122.7(4)
C122 C121 P1 118.7(4)
C114 C113 C112 120.9(5)
C234 C235 C236 120.5(5)
C10 C9 C8 121.6(4)
C10 C9 Ru2 75.0(3)
C8 C9 Ru2 72.2(3)
C314 C315 C316 120.3(5)
C413 C414 C415 119.6(5)
C235 C234 C233 120.4(5)
C225 C226 C221 120.4(5)
C1 C2 C3 122.7(4)
C1 C2 Ru1 75.1(3)
C3 C2 Ru1 72.1(3)
C125 C126 C121 121.3(5)
C214 C215 C216 120.7(5)
C414 C415 C416 120.7(5)
C133 C134 C135 119.8(5)
C115 C116 C111 120.9(5)
C225 C224 C223 120.9(5)
C321 C326 C325 120.4(5)
C213 C214 C215 119.1(5)
C114 C115 C116 119.9(5)
C134 C133 C132 121.0(5)
C434 C433 C432 121.0(6)
C234 C233 C232 120.5(5)
C335 C336 C331 120.9(5)
C123 C122 C121 119.7(6)
C433 C432 C431 119.9(5)
C433 C434 C435 119.6(5)
C335 C334 C333 119.6(5)
C425 C426 C421 120.0(5)
C334 C333 C332 119.9(5)
C424 C425 C426 121.0(6)
C124 C125 C126 120.5(6)
C434 C435 C436 120.2(5)
C224 C225 C226 120.0(5)
C125 C124 C123 119.4(5)
C314 C313 C312 119.6(5)
C324 C323 C322 119.6(5)
C334 C335 C336 120.5(5)
C425 C424 C423 119.1(5)
C424 C423 C422 120.6(6)
C315 C314 C313 120.2(5)
C122 C123 C124 120.6(6)
C113 C114 C115 119.7(5)
C324 C325 C326 119.5(5)
C131 P1 C121 102.2(2)
C131 P1 C111 103.3(2)
C121 P1 C111 97.8(2)
C131 P1 Ru1 114.83(15)
C121 P1 Ru1 125.69(17)
C111 P1 Ru1 109.81(15)
C323 C324 C325 120.7(5)
C311 C312 C313 120.6(5)
Cl1S C11S Cl2S 104(2)
Cl3S C12S Cl4S 100.5(8)
C1S C2S C3S 132.1(18)
C4S C3S C2S 113(2)
C5S C4S C3S 130(3)
C4S C5S C6S 123(3)

loop_
_geom_bond_atom_site_label_1
_geom_bond_atom_site_label_2
_geom_bond_distance
Ru1 C2 2.204(4)
Ru1 C3 2.220(4)
Ru1 C4 2.260(4)
Ru1 C1 2.289(4)
Ru1 C5 2.331(4)
Ru1 P1 2.3507(12)
Ru1 P2 2.3579(12)
Ru1 Cl1 2.4451(12)
Ru1 B1 2.517(5)
O1 B1 1.378(6)
O1 B2 1.388(6)
Ru2 C9 2.203(4)
Ru2 C8 2.225(5)
Ru2 C7 2.230(4)
Ru2 C10 2.290(4)
Ru2 C6 2.295(5)
Ru2 P3 2.3336(12)
Ru2 P4 2.3585(11)
Ru2 Cl2 2.4358(11)
Ru2 B2 2.546(5)
P3 C331 1.838(5)
P3 C321 1.841(5)
P3 C311 1.847(5)
P4 C431 1.840(5)
P4 C411 1.842(5)
P4 C421 1.852(5)
C7 C6 1.405(7)
C7 C8 1.412(7)
P2 C221 1.829(5)
P2 C231 1.834(5)
P2 C211 1.844(5)
C411 C416 1.392(7)
C411 C412 1.398(7)
C211 C216 1.385(7)
C211 C212 1.399(7)
C111 C116 1.389(7)
C111 C112 1.396(7)
C111 P1 1.849(5)
C421 C422 1.383(7)
C421 C426 1.395(7)
C221 C222 1.381(7)
C221 C226 1.408(7)
C231 C232 1.397(7)
C231 C236 1.405(7)
C5 C4 1.402(7)
C5 B1 1.524(7)
C311 C312 1.384(7)
C311 C316 1.398(7)
C331 C332 1.389(7)
C331 C336 1.393(7)
C321 C326 1.384(7)
C321 C322 1.390(7)
C416 C415 1.385(7)
C131 C136 1.393(7)
C131 C132 1.399(7)
C131 P1 1.833(5)
C412 C413 1.387(7)
C222 C223 1.398(7)
C8 C9 1.418(7)
B1 C1 1.538(6)
C232 C233 1.387(7)
C422 C423 1.394(7)
C213 C214 1.379(8)
C213 C212 1.384(7)
C4 C3 1.425(7)
C413 C414 1.371(8)
C223 C224 1.377(8)
C10 C9 1.415(7)
C10 B2 1.533(7)
C236 C235 1.389(7)
C332 C333 1.390(7)
C1 C2 1.406(6)
C431 C432 1.391(7)
C431 C436 1.396(7)
C132 C133 1.391(8)
C436 C435 1.391(7)
B2 C6 1.525(7)
C316 C315 1.376(7)
C3 C2 1.408(7)
C322 C323 1.388(7)
C216 C215 1.390(7)
C112 C113 1.389(7)
C135 C134 1.372(9)
C135 C136 1.394(7)
C121 C126 1.390(8)
C121 C122 1.405(7)
C121 P1 1.840(5)
C113 C114 1.375(8)
C235 C234 1.353(8)
C315 C314 1.364(8)
C414 C415 1.377(8)
C234 C233 1.379(8)
C226 C225 1.389(7)
C126 C125 1.387(8)
C215 C214 1.384(8)
C134 C133 1.370(9)
C116 C115 1.386(7)
C224 C225 1.371(8)
C326 C325 1.394(7)
C115 C114 1.380(8)
C433 C434 1.373(9)
C433 C432 1.389(8)
C336 C335 1.387(8)
C122 C123 1.390(8)
C434 C435 1.384(9)
C334 C335 1.374(9)
C334 C333 1.389(9)
C426 C425 1.395(7)
C425 C424 1.371(9)
C125 C124 1.365(9)
C124 C123 1.405(10)
C313 C314 1.384(8)
C313 C312 1.393(7)
C323 C324 1.370(9)
C424 C423 1.384(9)
C325 C324 1.384(9)
C11S Cl1S 1.685(10)
C11S Cl2S 1.77(5)
C12S Cl3S 1.677(10)
C12S Cl4S 1.794(10)
C1S C2S 1.28(2)
C2S C3S 1.50(3)
C3S C4S 1.37(5)
C4S C5S 1.24(5)
C5S C6S 1.63(4)
